data_7711698
loop_
_publ_author_name
'Li, Xiao-Lei'
'Ma, Zhifang'
'Wu, Jinjiang'
'Zhou, Quan'
'Tang, Jinkui'

_publ_section_title
;
 Enhancing magnetic relaxation through subcomponent self-assembly from a
 Dy2 to Dy4 grid
;
_journal_name_full 'Dalton Transactions'
_journal_paper_doi 10.1039/D2DT02996K
_journal_year 2022
_chemical_formula_moiety 'C48 H54 Dy2 N12 O16.7, 2(C H4 O)'
_chemical_formula_sum 'C50 H62 Dy2 N12 O18.7'
_chemical_formula_weight 1455.31
_space_group_crystal_system monoclinic
_space_group_IT_number 14
_space_group_name_Hall '-P 2ybc'
_space_group_name_H-M_alt 'P 1 21/c 1'
_atom_sites_solution_hydrogens mixed
_atom_sites_solution_primary dual
_audit_creation_date 2022-10-19
_audit_creation_method
;
Olex2 1.5
(compiled 2021.11.18 svn.ra9532c28 for OlexSys, GUI svn.r6429)
;
_audit_update_record
;
2022-10-20 deposited with the CCDC.	2022-10-25 downloaded from the CCDC.
;
_cell_angle_alpha 90
_cell_angle_beta 100.741(3)
_cell_angle_gamma 90
_cell_formula_units_Z 2
_cell_length_a 11.3758(17)
_cell_length_b 12.797(2)
_cell_length_c 22.018(3)
_cell_measurement_reflns_used 6859
_cell_measurement_temperature 273.15
_cell_measurement_theta_max 26.12
_cell_measurement_theta_min 2.36
_cell_volume 3149.1(8)
_computing_cell_refinement 'SAINT v8.34A (Bruker, 2013)'
_computing_data_collection 'SAINT v8.34A (Bruker, 2013)'
_computing_data_reduction 'SAINT v8.34A (Bruker, 2013)'
_computing_molecular_graphics 'Olex2 1.5 (Dolomanov et al., 2009)'
_computing_publication_material 'Olex2 1.5 (Dolomanov et al., 2009)'
_computing_structure_refinement 'SHELXL 2019/2 (Sheldrick, 2015)'
_computing_structure_solution 'SHELXT 2018/2 (Sheldrick, 2018)'
_diffrn_ambient_temperature 273.15
_diffrn_measured_fraction_theta_full 0.999
_diffrn_measured_fraction_theta_max 0.992
_diffrn_measurement_device_type 'Bruker APEX-II CCD'
_diffrn_measurement_method '\f and \w scans'
_diffrn_radiation_type MoK\a
_diffrn_radiation_wavelength 0.71073
_diffrn_reflns_av_R_equivalents 0.0458
_diffrn_reflns_av_unetI/netI 0.0528
_diffrn_reflns_Laue_measured_fraction_full 0.999
_diffrn_reflns_Laue_measured_fraction_max 0.992
_diffrn_reflns_limit_h_max 13
_diffrn_reflns_limit_h_min -14
_diffrn_reflns_limit_k_max 13
_diffrn_reflns_limit_k_min -15
_diffrn_reflns_limit_l_max 20
_diffrn_reflns_limit_l_min -27
_diffrn_reflns_number 19190
_diffrn_reflns_point_group_measured_fraction_full 0.999
_diffrn_reflns_point_group_measured_fraction_max 0.992
_diffrn_reflns_theta_full 25.242
_diffrn_reflns_theta_max 26.224
_diffrn_reflns_theta_min 1.822
_exptl_absorpt_coefficient_mu 2.430
_exptl_absorpt_correction_T_max 0.615
_exptl_absorpt_correction_T_min 0.537
_exptl_absorpt_correction_type multi-scan
_exptl_absorpt_process_details
;
SADABS-2016/2 (Bruker,2016/2) was used for absorption correction.
wR2(int) was 0.0692 before and 0.0544 after correction.
The Ratio of minimum to maximum transmission is 0.8456.
The \l/2 correction factor is Not present.
;
_exptl_crystal_colour 'clear yellowish yellow'
_exptl_crystal_colour_lustre clear
_exptl_crystal_colour_modifier yellowish
_exptl_crystal_colour_primary yellow
_exptl_crystal_density_diffrn 1.535
_exptl_crystal_description block
_exptl_crystal_F_000 1455
_exptl_crystal_size_max 0.26
_exptl_crystal_size_mid 0.22
_exptl_crystal_size_min 0.2
_refine_diff_density_max 1.465
_refine_diff_density_min -0.668
_refine_diff_density_rms 0.102
_refine_ls_extinction_method none
_refine_ls_goodness_of_fit_ref 1.002
_refine_ls_hydrogen_treatment constr
_refine_ls_matrix_type full
_refine_ls_number_parameters 385
_refine_ls_number_reflns 6284
_refine_ls_number_restraints 157
_refine_ls_restrained_S_all 1.010
_refine_ls_R_factor_all 0.0728
_refine_ls_R_factor_gt 0.0379
_refine_ls_shift/su_max 0.003
_refine_ls_shift/su_mean 0.000
_refine_ls_structure_factor_coef Fsqd
_refine_ls_weighting_details 'w=1/[\s^2^(Fo^2^)+(0.0500P)^2^+1.5236P] where P=(Fo^2^+2Fc^2^)/3'
_refine_ls_weighting_scheme calc
_refine_ls_wR_factor_gt 0.0919
_refine_ls_wR_factor_ref 0.1097
_reflns_Friedel_coverage 0.000
_reflns_number_gt 4076
_reflns_number_total 6284
_reflns_threshold_expression 'I > 2\s(I)'
_cod_data_source_file d2dt02996k2.cif
_cod_data_source_block Dy2-2
_cod_original_formula_sum 'C50 H62 Dy2 N12 O18.70'
_cod_database_code 7711698
_shelx_shelxl_version_number 2019/2
_shelx_space_group_comment
;
The symmetry employed for this shelxl refinement is uniquely defined
by the following loop, which should always be used as a source of
symmetry information in preference to the above space-group names.
They are only intended as comments.
;
_shelx_estimated_absorpt_t_max 0.642
_shelx_estimated_absorpt_t_min 0.571
_olex2_refinement_description
;
1. Fixed Uiso
 At 1.2 times of:
  All C(H) groups, All N(H) groups
 At 1.5 times of:
  All C(H,H,H) groups, All O(H) groups, All O(H,H) groups
2. Restrained distances
 O9-C25A \\sim O9-C25B
 with sigma of 0.001
3. Rigid bond restraints
 C18, O7, C24
 with sigma for 1-2 distances of 0.01 and sigma for 1-3 distances of 0.02
4. Uiso/Uaniso restraints and constraints
C4 \\sim C5 \\sim C19 \\sim C20 \\sim C22 \\sim C18 \\sim O7 \\sim C24: within
2A with sigma of 0.01 and sigma for terminal atoms of 0.02 within 2A
5. Rigid body (RIGU) restrains
 O9, C25A
 with sigma for 1-2 distances of 0.004 and sigma for 1-3 distances of 0.004
 O8, C17, C12, C13, C14, C15, C16, O26
 with sigma for 1-2 distances of 0.004 and sigma for 1-3 distances of 0.004
 C4, C5, C19, C20, C22, C18, O7, C24
 with sigma for 1-2 distances of 0.004 and sigma for 1-3 distances of 0.004
6. Others
 Sof(H9B)=Sof(C25B)=Sof(H25A)=Sof(H25B)=Sof(H25C)=1-FVAR(1)
 Sof(H9A)=Sof(C25A)=Sof(H25D)=Sof(H25E)=Sof(H25F)=FVAR(1)
 Fixed Sof: H16(0.65) O26(0.35) H26(0.35)
 Fixed Uiso: C25B(0.12) C25A(0.12)
7.a Riding coordinates:
 O26(H26)
7.b Aromatic/amide H refined with riding coordinates:
 N3(H3), N4(H4A), C1(H1), C11(H11), C10(H10), C6(H6), C13(H13), C14(H14),
 C15(H15), C16(H16), C20(H20), C22(H22), C19(H19)
7.c Tetrahedral OH refined with riding coordinates:
 O9(H9B), O9(H9A)
7.d Idealised Me refined as rotating group:
 C8(H8A,H8B,H8C), C21(H21A,H21B,H21C), C23(H23A,H23B,H23C), C24(H24A,H24B,
 H24C), C25B(H25A,H25B,H25C), C25A(H25D,H25E,H25F)
7.e Idealised tetrahedral OH refined as rotating group:
 O4(H4), O8(H8)
;
_smtbx_masks_special_details
;
A solvent mask was calculated and 48 electrons were 
found in a volume of 308\%A^3^ in 1 void per unit cell. 
This is consistent with the presence of 2.5[H2O] per Formula Unit 
which account for 50 electrons per unit cell.
;
_olex2_submission_special_instructions 'No special instructions were received'

loop_
_space_group_symop_operation_xyz
'x, y, z'
'-x, y+1/2, -z+1/2'
'-x, -y, -z'
'x, -y-1/2, z-1/2'

loop_
_atom_site_label
_atom_site_type_symbol
_atom_site_fract_x
_atom_site_fract_y
_atom_site_fract_z
_atom_site_U_iso_or_equiv
_atom_site_adp_type
_atom_site_occupancy
_atom_site_site_symmetry_order
_atom_site_calc_flag
_atom_site_refinement_flags_posn
_atom_site_refinement_flags_adp
_atom_site_refinement_flags_occupancy
_atom_site_disorder_assembly
_atom_site_disorder_group
Dy1 Dy 0.44234(2) 0.50640(2) 0.40443(2) 0.04318(11) Uani 1 1 d . . . . .
O1 O 0.4378(3) 0.6689(3) 0.43960(16) 0.0518(9) Uani 1 1 d . . . . .
O2 O 0.6121(3) 0.4943(2) 0.48082(17) 0.0497(9) Uani 1 1 d . . . . .
O5 O 0.3142(4) 0.5643(3) 0.31293(17) 0.0624(11) Uani 1 1 d . . . . .
O3 O 0.7502(4) 0.4946(3) 0.5642(2) 0.0600(10) Uani 1 1 d . . . . .
O4 O 0.4472(3) 0.3318(3) 0.44359(15) 0.0489(9) Uani 1 1 d . . . . .
H4 H 0.500190 0.322579 0.473877 0.073 Uiso 1 1 calc R U . . .
O6 O 0.3090(4) 0.3953(3) 0.32282(18) 0.0647(11) Uani 1 1 d . . . . .
O8 O 0.9165(6) 0.4732(4) 0.1406(3) 0.1060(18) Uani 1 1 d . . . . .
H8 H 0.891210 0.446299 0.169483 0.159 Uiso 1 1 calc R U . . .
O7 O 0.3282(5) 0.8028(4) 0.4968(3) 0.1128(17) Uani 1 1 d . U . . .
N1 N 0.5688(4) 0.6276(3) 0.3489(2) 0.0520(12) Uani 1 1 d . . . . .
N3 N 0.6396(5) 0.5807(4) 0.3125(2) 0.0645(14) Uani 1 1 d . . . . .
H3 H 0.684138 0.617820 0.293346 0.077 Uiso 1 1 calc R U . . .
N4 N 0.7572(4) 0.2650(4) 0.2263(2) 0.0606(13) Uani 1 1 d . . . . .
H4A H 0.749841 0.198128 0.225207 0.073 Uiso 1 1 calc R U . . .
N6 N 0.8264(4) 0.3123(4) 0.1914(2) 0.0561(12) Uani 1 1 d . . . . .
C1 C 0.5679(5) 0.7288(4) 0.3448(3) 0.0564(15) Uani 1 1 d . . . . .
H1 H 0.613242 0.758190 0.318149 0.068 Uiso 1 1 calc R U . . .
C2 C 0.6380(5) 0.4753(4) 0.3072(3) 0.0491(14) Uani 1 1 d . . . . .
N2 N 0.5715(4) 0.4199(3) 0.33969(19) 0.0486(11) Uani 1 1 d . . . . .
C11 C 0.5733(5) 0.3168(5) 0.3307(3) 0.0599(16) Uani 1 1 d . . . . .
H11 H 0.526543 0.277499 0.352689 0.072 Uiso 1 1 calc R U . . .
N5 N 0.6315(5) 0.2637(3) 0.2956(2) 0.0608(13) Uani 1 1 d . . . . .
C9 C 0.6987(5) 0.3222(4) 0.2635(2) 0.0528(14) Uani 1 1 d . . . . .
C10 C 0.7066(5) 0.4282(4) 0.2683(2) 0.0558(15) Uani 1 1 d . . . . .
H10 H 0.754804 0.467029 0.246949 0.067 Uiso 1 1 calc R U . . .
C3 C 0.7204(5) 0.4863(4) 0.5063(3) 0.0526(14) Uani 1 1 d . . . . .
C6 C 0.8742(6) 0.2546(5) 0.1554(3) 0.076(2) Uani 1 1 d . . . . .
H6 H 0.856303 0.183596 0.153162 0.091 Uiso 1 1 calc R U . . .
C7 C 0.2764(6) 0.4770(5) 0.2935(3) 0.0607(16) Uani 1 1 d . . . . .
C8 C 0.3500(6) 0.2620(5) 0.4462(3) 0.077(2) Uani 1 1 d . . . . .
H8A H 0.302072 0.254595 0.405673 0.115 Uiso 1 1 calc R U . . .
H8B H 0.301699 0.289679 0.473855 0.115 Uiso 1 1 calc R U . . .
H8C H 0.380946 0.195020 0.460886 0.115 Uiso 1 1 calc R U . . .
C17 C 0.9743(6) 0.4002(6) 0.1125(3) 0.0792(19) Uani 1 1 d . . . . .
C12 C 0.9551(7) 0.2961(6) 0.1183(3) 0.081(2) Uani 1 1 d . . . . .
C13 C 1.0191(9) 0.2268(8) 0.0886(4) 0.139(4) Uani 1 1 d . . . . .
H13 H 1.008144 0.155275 0.092722 0.167 Uiso 1 1 calc R U . . .
C14 C 1.0976(11) 0.2614(10) 0.0537(6) 0.183(6) Uani 1 1 d . . . . .
H14 H 1.139639 0.214119 0.033814 0.220 Uiso 1 1 calc R U . . .
C15 C 1.1138(10) 0.3636(10) 0.0482(5) 0.145(4) Uani 1 1 d . . . . .
H15 H 1.165867 0.385951 0.022893 0.174 Uiso 1 1 calc R U . . .
C16 C 1.0573(7) 0.4389(9) 0.0781(4) 0.103(3) Uani 1 1 d . . . . .
H16 H 1.073190 0.509857 0.075542 0.123 Uiso 0.65 1 calc R U P A 2
C20 C 0.4457(7) 0.9776(5) 0.3907(4) 0.0848(19) Uani 1 1 d . U . . .
H20 H 0.446010 1.047726 0.379641 0.102 Uiso 1 1 calc R U . . .
C22 C 0.3846(6) 0.9459(5) 0.4359(3) 0.0803(17) Uani 1 1 d . U . . .
H22 H 0.344304 0.994686 0.455688 0.096 Uiso 1 1 calc R U . . .
C18 C 0.3833(6) 0.8442(5) 0.4513(3) 0.0681(15) Uani 1 1 d . U . . .
C4 C 0.4412(5) 0.7671(4) 0.4225(3) 0.0518(13) Uani 1 1 d . U . . .
C5 C 0.5035(5) 0.8001(4) 0.3773(3) 0.0567(14) Uani 1 1 d . U . . .
C19 C 0.5056(6) 0.9062(5) 0.3624(3) 0.0734(16) Uani 1 1 d . U . . .
H19 H 0.548579 0.928147 0.332727 0.088 Uiso 1 1 calc R U . . .
C21 C 0.8120(6) 0.4626(7) 0.4687(3) 0.097(3) Uani 1 1 d . . . . .
H21A H 0.818793 0.388251 0.464638 0.146 Uiso 1 1 calc R U . . .
H21B H 0.887692 0.490705 0.488604 0.146 Uiso 1 1 calc R U . . .
H21C H 0.789099 0.493388 0.428490 0.146 Uiso 1 1 calc R U . . .
C23 C 0.1915(9) 0.4702(7) 0.2325(4) 0.126(4) Uani 1 1 d . . . . .
H23A H 0.111667 0.484737 0.238513 0.190 Uiso 1 1 calc R U . . .
H23B H 0.194509 0.401146 0.215820 0.190 Uiso 1 1 calc R U . . .
H23C H 0.214117 0.520246 0.204344 0.190 Uiso 1 1 calc R U . . .
C24 C 0.2628(9) 0.8735(8) 0.5326(5) 0.145(4) Uani 1 1 d . U . . .
H24A H 0.198788 0.907226 0.504934 0.217 Uiso 1 1 calc R U . . .
H24B H 0.316779 0.925338 0.553329 0.217 Uiso 1 1 calc R U . . .
H24C H 0.230521 0.833567 0.562553 0.217 Uiso 1 1 calc R U . . .
O9 O 0.7466(5) 0.7006(4) 0.2289(3) 0.0992(17) Uani 1 1 d D . . . .
H9B H 0.720537 0.757416 0.215467 0.149 Uiso 0.40(2) 1 calc R U P B 2
H9A H 0.734912 0.759895 0.215046 0.149 Uiso 0.60(2) 1 calc R U P B 1
O26 O 1.0781(16) 0.5502(17) 0.0873(8) 0.132(6) Uani 0.35 1 d . . P C 1
H26 H 1.073555 0.576807 0.053021 0.198 Uiso 0.35 1 d R U P C 1
C25B C 0.8470(18) 0.677(2) 0.2062(15) 0.120 Uiso 0.40(2) 1 d D U P B 2
H25A H 0.824490 0.649389 0.165151 0.180 Uiso 0.40(2) 1 calc R U P B 2
H25B H 0.893395 0.626286 0.232332 0.180 Uiso 0.40(2) 1 calc R U P B 2
H25C H 0.893651 0.739381 0.204995 0.180 Uiso 0.40(2) 1 calc R U P B 2
C25A C 0.8666(10) 0.6818(14) 0.2428(11) 0.120 Uiso 0.60(2) 1 d D U P B 1
H25D H 0.897863 0.677773 0.205281 0.180 Uiso 0.60(2) 1 calc R U P B 1
H25E H 0.880792 0.616898 0.264815 0.180 Uiso 0.60(2) 1 calc R U P B 1
H25F H 0.905495 0.737476 0.268068 0.180 Uiso 0.60(2) 1 calc R U P B 1

loop_
_atom_site_aniso_label
_atom_site_aniso_U_11
_atom_site_aniso_U_22
_atom_site_aniso_U_33
_atom_site_aniso_U_23
_atom_site_aniso_U_13
_atom_site_aniso_U_12
Dy1 0.05516(18) 0.03256(15) 0.04408(16) -0.00154(11) 0.01510(12) 0.00164(12)
O1 0.074(3) 0.032(2) 0.053(2) -0.0006(16) 0.020(2) 0.0077(17)
O2 0.052(2) 0.042(2) 0.058(2) -0.0030(16) 0.0160(19) -0.0004(17)
O5 0.083(3) 0.046(2) 0.056(2) 0.0068(19) 0.009(2) 0.003(2)
O3 0.054(2) 0.067(3) 0.060(3) -0.006(2) 0.013(2) 0.0018(18)
O4 0.064(3) 0.041(2) 0.044(2) 0.0013(16) 0.0166(19) -0.0034(17)
O6 0.084(3) 0.045(2) 0.061(3) -0.0052(19) 0.004(2) -0.001(2)
O8 0.113(4) 0.083(4) 0.134(5) -0.007(3) 0.053(4) -0.015(3)
O7 0.139(4) 0.077(3) 0.132(4) -0.009(3) 0.050(3) 0.024(3)
N1 0.069(3) 0.036(3) 0.055(3) -0.005(2) 0.022(3) -0.003(2)
N3 0.093(4) 0.035(3) 0.079(4) -0.004(2) 0.050(3) -0.007(2)
N4 0.077(4) 0.047(3) 0.064(3) -0.011(2) 0.031(3) -0.001(2)
N6 0.061(3) 0.059(3) 0.056(3) -0.012(2) 0.028(3) -0.008(2)
C1 0.069(4) 0.044(4) 0.059(4) 0.005(3) 0.020(3) -0.006(3)
C2 0.064(4) 0.041(3) 0.047(3) 0.001(2) 0.022(3) -0.001(2)
N2 0.066(3) 0.037(2) 0.049(3) -0.0052(19) 0.027(2) -0.004(2)
C11 0.077(4) 0.045(3) 0.066(4) -0.005(3) 0.034(3) -0.003(3)
N5 0.086(4) 0.039(3) 0.068(3) -0.010(2) 0.042(3) -0.005(2)
C9 0.068(4) 0.046(3) 0.049(3) -0.007(2) 0.022(3) 0.006(3)
C10 0.079(4) 0.045(3) 0.052(3) -0.002(3) 0.033(3) -0.005(3)
C3 0.052(4) 0.048(3) 0.062(4) -0.005(3) 0.020(3) -0.003(3)
C6 0.090(5) 0.071(5) 0.077(5) -0.015(4) 0.040(4) -0.019(4)
C7 0.072(4) 0.059(4) 0.051(4) 0.001(3) 0.009(3) 0.011(3)
C8 0.085(5) 0.054(4) 0.094(5) 0.001(3) 0.025(4) -0.019(3)
C17 0.083(5) 0.088(4) 0.073(4) -0.007(3) 0.032(4) -0.017(3)
C12 0.100(5) 0.083(4) 0.073(4) -0.015(3) 0.049(4) -0.017(4)
C13 0.192(9) 0.106(6) 0.161(9) -0.027(5) 0.139(8) -0.019(5)
C14 0.244(12) 0.127(7) 0.234(13) -0.021(7) 0.191(12) -0.025(7)
C15 0.176(9) 0.140(7) 0.151(9) -0.012(6) 0.109(8) -0.030(6)
C16 0.095(6) 0.121(6) 0.101(6) 0.005(4) 0.042(5) -0.017(4)
C20 0.114(5) 0.037(3) 0.102(4) 0.000(3) 0.018(4) 0.014(3)
C22 0.101(4) 0.043(3) 0.096(4) -0.010(3) 0.018(3) 0.019(3)
C18 0.082(4) 0.041(3) 0.082(4) -0.007(2) 0.015(3) 0.011(2)
C4 0.062(3) 0.030(2) 0.061(3) -0.001(2) 0.004(3) 0.005(2)
C5 0.070(3) 0.036(3) 0.062(3) -0.003(2) 0.009(3) 0.003(2)
C19 0.098(4) 0.038(3) 0.084(4) 0.002(3) 0.018(3) 0.002(3)
C21 0.066(5) 0.158(8) 0.075(5) -0.019(5) 0.030(4) 0.007(5)
C23 0.151(9) 0.109(7) 0.094(7) -0.014(5) -0.043(6) 0.015(6)
C24 0.162(8) 0.115(7) 0.166(8) -0.036(6) 0.052(7) 0.030(6)
O9 0.106(4) 0.075(4) 0.128(4) 0.035(3) 0.049(3) 0.006(3)
O26 0.162(15) 0.125(8) 0.126(14) 0.002(7) 0.071(12) -0.049(8)

loop_
_atom_type_symbol
_atom_type_description
_atom_type_scat_dispersion_real
_atom_type_scat_dispersion_imag
_atom_type_scat_source
C C 0.0033 0.0016 'International Tables Vol C Tables 4.2.6.8 and 6.1.1.4'
H H 0.0000 0.0000 'International Tables Vol C Tables 4.2.6.8 and 6.1.1.4'
Dy Dy -0.1892 4.4098 'International Tables Vol C Tables 4.2.6.8 and 6.1.1.4'
N N 0.0061 0.0033 'International Tables Vol C Tables 4.2.6.8 and 6.1.1.4'
O O 0.0106 0.0060 'International Tables Vol C Tables 4.2.6.8 and 6.1.1.4'

loop_
_geom_angle_atom_site_label_1
_geom_angle_atom_site_label_2
_geom_angle_atom_site_label_3
_geom_angle
_geom_angle_site_symmetry_1
_geom_angle_site_symmetry_3
_geom_angle_publ_flag
O1 Dy1 O2 83.10(12) . . y
O1 Dy1 O2 69.78(11) . 3_666 y
O1 Dy1 O5 87.31(13) . . y
O1 Dy1 O3 79.90(13) . 3_666 y
O1 Dy1 O4 138.48(13) . . y
O1 Dy1 O6 135.72(13) . . y
O1 Dy1 N1 69.68(13) . . y
O1 Dy1 N2 132.05(14) . . y
O2 Dy1 O2 68.13(14) . 3_666 y
O2 Dy1 O5 158.96(14) . . y
O2 Dy1 O3 117.99(13) . 3_666 y
O2 Dy1 O4 73.49(11) . . y
O2 Dy1 O6 141.08(12) . . y
O2 Dy1 N1 85.46(13) . . y
O2 Dy1 N2 83.39(13) . . y
O5 Dy1 O2 125.52(13) . 3_666 y
O5 Dy1 O3 78.37(14) . 3_666 y
O5 Dy1 O4 124.53(13) . . y
O5 Dy1 O6 52.21(13) . . y
O5 Dy1 N1 73.63(14) . . y
O5 Dy1 N2 89.28(14) . . y
O3 Dy1 O2 49.99(13) 3_666 3_666 y
O3 Dy1 O6 75.35(13) 3_666 . y
O3 Dy1 N1 139.09(14) 3_666 . y
O3 Dy1 N2 145.53(14) 3_666 . y
O4 Dy1 O2 69.81(11) . 3_666 y
O4 Dy1 O3 81.55(13) . 3_666 y
O4 Dy1 O6 72.83(12) . . y
O4 Dy1 N1 139.18(13) . . y
O4 Dy1 N2 79.32(13) . . y
O6 Dy1 O2 116.41(12) . 3_666 y
O6 Dy1 N1 108.21(13) . . y
N1 Dy1 O2 133.57(12) . 3_666 y
N2 Dy1 O2 142.55(13) . 3_666 y
N2 Dy1 O6 71.73(14) . . y
N2 Dy1 N1 63.53(14) . . y
C4 O1 Dy1 142.2(3) . . ?
Dy1 O2 Dy1 111.87(14) . 3_666 ?
C3 O2 Dy1 87.7(3) . 3_666 ?
C3 O2 Dy1 160.4(4) . . ?
C7 O5 Dy1 97.4(4) . . ?
C3 O3 Dy1 101.6(3) . 3_666 ?
Dy1 O4 H4 113.1 . . ?
C8 O4 Dy1 129.2(4) . . ?
C8 O4 H4 109.5 . . ?
C7 O6 Dy1 88.7(4) . . ?
C17 O8 H8 109.5 . . ?
C18 O7 C24 119.3(6) . . ?
N3 N1 Dy1 117.0(3) . . ?
C1 N1 Dy1 129.5(4) . . ?
C1 N1 N3 113.1(5) . . ?
N1 N3 H3 120.5 . . ?
C2 N3 N1 119.0(4) . . ?
C2 N3 H3 120.5 . . ?
N6 N4 H4A 119.8 . . ?
N6 N4 C9 120.5(5) . . ?
C9 N4 H4A 119.8 . . ?
C6 N6 N4 117.2(5) . . ?
N1 C1 H1 116.7 . . ?
N1 C1 C5 126.5(5) . . ?
C5 C1 H1 116.7 . . ?
N3 C2 C10 118.8(5) . . ?
N2 C2 N3 118.8(5) . . ?
N2 C2 C10 122.4(5) . . ?
C2 N2 Dy1 121.6(3) . . ?
C11 N2 Dy1 123.4(4) . . ?
C11 N2 C2 114.8(5) . . ?
N2 C11 H11 115.6 . . ?
N5 C11 N2 128.9(6) . . ?
N5 C11 H11 115.6 . . ?
C11 N5 C9 114.8(5) . . ?
N4 C9 C10 123.4(5) . . ?
N5 C9 N4 113.7(5) . . ?
N5 C9 C10 122.9(5) . . ?
C2 C10 H10 121.9 . . ?
C9 C10 C2 116.1(5) . . ?
C9 C10 H10 121.9 . . ?
O2 C3 Dy1 67.0(3) . 3_666 ?
O2 C3 O3 119.9(5) . . ?
O2 C3 C21 120.1(6) . . ?
O3 C3 Dy1 53.5(3) . 3_666 ?
O3 C3 C21 119.9(6) . . ?
C21 C3 Dy1 167.9(5) . 3_666 ?
N6 C6 H6 119.0 . . ?
N6 C6 C12 122.0(6) . . ?
C12 C6 H6 119.0 . . ?
O5 C7 Dy1 56.6(3) . . ?
O5 C7 O6 121.6(6) . . ?
O5 C7 C23 118.9(6) . . ?
O6 C7 Dy1 65.0(3) . . ?
O6 C7 C23 119.5(6) . . ?
C23 C7 Dy1 175.1(5) . . ?
O4 C8 H8A 109.5 . . ?
O4 C8 H8B 109.5 . . ?
O4 C8 H8C 109.5 . . ?
H8A C8 H8B 109.5 . . ?
H8A C8 H8C 109.5 . . ?
H8B C8 H8C 109.5 . . ?
O8 C17 C12 122.2(6) . . ?
O8 C17 C16 115.7(8) . . ?
C12 C17 C16 122.1(8) . . ?
C17 C12 C6 123.0(6) . . ?
C17 C12 C13 118.4(7) . . ?
C13 C12 C6 118.6(7) . . ?
C12 C13 H13 119.4 . . ?
C14 C13 C12 121.1(10) . . ?
C14 C13 H13 119.4 . . ?
C13 C14 H14 120.3 . . ?
C15 C14 C13 119.4(10) . . ?
C15 C14 H14 120.3 . . ?
C14 C15 H15 118.2 . . ?
C14 C15 C16 123.6(10) . . ?
C16 C15 H15 118.2 . . ?
C17 C16 H16 122.3 . . ?
C17 C16 O26 112.3(9) . . ?
C15 C16 C17 115.3(9) . . ?
C15 C16 H16 122.3 . . ?
C15 C16 O26 131.8(10) . . ?
C22 C20 H20 120.1 . . ?
C19 C20 H20 120.1 . . ?
C19 C20 C22 119.8(6) . . ?
C20 C22 H22 120.1 . . ?
C18 C22 C20 119.9(7) . . ?
C18 C22 H22 120.1 . . ?
O7 C18 C4 111.9(6) . . ?
C22 C18 O7 125.5(6) . . ?
C22 C18 C4 122.6(7) . . ?
O1 C4 C18 120.1(6) . . ?
O1 C4 C5 122.8(5) . . ?
C5 C4 C18 117.1(5) . . ?
C4 C5 C1 122.5(5) . . ?
C4 C5 C19 119.7(5) . . ?
C19 C5 C1 117.8(6) . . ?
C20 C19 C5 120.9(7) . . ?
C20 C19 H19 119.5 . . ?
C5 C19 H19 119.5 . . ?
C3 C21 H21A 109.5 . . ?
C3 C21 H21B 109.5 . . ?
C3 C21 H21C 109.5 . . ?
H21A C21 H21B 109.5 . . ?
H21A C21 H21C 109.5 . . ?
H21B C21 H21C 109.5 . . ?
C7 C23 H23A 109.5 . . ?
C7 C23 H23B 109.5 . . ?
C7 C23 H23C 109.5 . . ?
H23A C23 H23B 109.5 . . ?
H23A C23 H23C 109.5 . . ?
H23B C23 H23C 109.5 . . ?
O7 C24 H24A 109.5 . . ?
O7 C24 H24B 109.5 . . ?
O7 C24 H24C 109.5 . . ?
H24A C24 H24B 109.5 . . ?
H24A C24 H24C 109.5 . . ?
H24B C24 H24C 109.5 . . ?
C25B O9 H9B 109.5 . . ?
C25A O9 H9A 109.5 . . ?
C16 O26 H26 107.4 . . ?
O9 C25B H25A 109.5 . . ?
O9 C25B H25B 109.5 . . ?
O9 C25B H25C 109.5 . . ?
H25A C25B H25B 109.5 . . ?
H25A C25B H25C 109.5 . . ?
H25B C25B H25C 109.5 . . ?
O9 C25A H25D 109.5 . . ?
O9 C25A H25E 109.5 . . ?
O9 C25A H25F 109.5 . . ?
H25D C25A H25E 109.5 . . ?
H25D C25A H25F 109.5 . . ?
H25E C25A H25F 109.5 . . ?

loop_
_geom_bond_atom_site_label_1
_geom_bond_atom_site_label_2
_geom_bond_distance
_geom_bond_site_symmetry_2
_geom_bond_publ_flag
Dy1 O1 2.223(3) . y
Dy1 O2 2.711(4) 3_666 y
Dy1 O2 2.317(4) . y
Dy1 O5 2.375(4) . y
Dy1 O3 2.416(4) 3_666 y
Dy1 O4 2.391(3) . y
Dy1 O6 2.556(4) . y
Dy1 N1 2.574(4) . y
Dy1 N2 2.489(4) . y
O1 C4 1.315(6) . ?
O2 C3 1.260(7) . ?
O5 C7 1.244(7) . ?
O3 C3 1.262(7) . ?
O4 H4 0.8200 . ?
O4 C8 1.431(6) . ?
O6 C7 1.248(7) . ?
O8 H8 0.8200 . ?
O8 C17 1.357(8) . ?
O7 C18 1.384(8) . ?
O7 C24 1.487(9) . ?
N1 N3 1.376(6) . ?
N1 C1 1.297(6) . ?
N3 H3 0.8600 . ?
N3 C2 1.355(6) . ?
N4 H4A 0.8600 . ?
N4 N6 1.343(6) . ?
N4 C9 1.361(6) . ?
N6 C6 1.275(7) . ?
C1 H1 0.9300 . ?
C1 C5 1.442(7) . ?
C2 N2 1.337(7) . ?
C2 C10 1.398(7) . ?
N2 C11 1.335(7) . ?
C11 H11 0.9300 . ?
C11 N5 1.300(7) . ?
N5 C9 1.359(7) . ?
C9 C10 1.362(7) . ?
C10 H10 0.9300 . ?
C3 C21 1.478(8) . ?
C6 H6 0.9300 . ?
C6 C12 1.442(8) . ?
C7 C23 1.503(10) . ?
C8 H8A 0.9600 . ?
C8 H8B 0.9600 . ?
C8 H8C 0.9600 . ?
C17 C12 1.360(9) . ?
C17 C16 1.406(9) . ?
C12 C13 1.386(10) . ?
C13 H13 0.9300 . ?
C13 C14 1.356(11) . ?
C14 H14 0.9300 . ?
C14 C15 1.329(13) . ?
C15 H15 0.9300 . ?
C15 C16 1.391(13) . ?
C16 H16 0.9300 . ?
C16 O26 1.45(2) . ?
C20 H20 0.9300 . ?
C20 C22 1.375(10) . ?
C20 C19 1.359(9) . ?
C22 H22 0.9300 . ?
C22 C18 1.346(8) . ?
C18 C4 1.401(8) . ?
C4 C5 1.390(8) . ?
C5 C19 1.397(7) . ?
C19 H19 0.9300 . ?
C21 H21A 0.9600 . ?
C21 H21B 0.9600 . ?
C21 H21C 0.9600 . ?
C23 H23A 0.9600 . ?
C23 H23B 0.9600 . ?
C23 H23C 0.9600 . ?
C24 H24A 0.9600 . ?
C24 H24B 0.9600 . ?
C24 H24C 0.9600 . ?
O9 H9B 0.8200 . ?
O9 H9A 0.8200 . ?
O9 C25B 1.363(10) . ?
O9 C25A 1.363(10) . ?
O26 H26 0.8200 . ?
C25B H25A 0.9600 . ?
C25B H25B 0.9600 . ?
C25B H25C 0.9600 . ?
C25A H25D 0.9600 . ?
C25A H25E 0.9600 . ?
C25A H25F 0.9600 . ?

loop_
_geom_torsion_atom_site_label_1
_geom_torsion_atom_site_label_2
_geom_torsion_atom_site_label_3
_geom_torsion_atom_site_label_4
_geom_torsion
_geom_torsion_site_symmetry_1
_geom_torsion_site_symmetry_2
_geom_torsion_site_symmetry_3
_geom_torsion_site_symmetry_4
_geom_torsion_publ_flag
Dy1 O1 C4 C18 150.9(5) . . . . ?
Dy1 O1 C4 C5 -31.1(9) . . . . ?
Dy1 O2 C3 Dy1 -178.4(9) . . . 3_666 ?
Dy1 O2 C3 O3 173.3(6) . . . . ?
Dy1 O2 C3 O3 -8.3(5) 3_666 . . . ?
Dy1 O2 C3 C21 -9.4(13) . . . . ?
Dy1 O2 C3 C21 169.0(6) 3_666 . . . ?
Dy1 O5 C7 O6 0.9(7) . . . . ?
Dy1 O5 C7 C23 -177.8(7) . . . . ?
Dy1 O3 C3 O2 9.5(5) 3_666 . . . ?
Dy1 O3 C3 C21 -167.8(5) 3_666 . . . ?
Dy1 O6 C7 O5 -0.9(6) . . . . ?
Dy1 O6 C7 C23 177.8(7) . . . . ?
Dy1 N1 N3 C2 0.7(6) . . . . ?
Dy1 N1 C1 C5 8.0(9) . . . . ?
Dy1 N2 C11 N5 175.8(5) . . . . ?
O1 C4 C5 C1 1.2(9) . . . . ?
O1 C4 C5 C19 -178.5(5) . . . . ?
O8 C17 C12 C6 -1.3(12) . . . . ?
O8 C17 C12 C13 -179.2(8) . . . . ?
O8 C17 C16 C15 -178.4(8) . . . . ?
O8 C17 C16 O26 8.9(13) . . . . ?
O7 C18 C4 O1 0.4(8) . . . . ?
O7 C18 C4 C5 -177.7(6) . . . . ?
N1 N3 C2 N2 -2.8(8) . . . . ?
N1 N3 C2 C10 177.6(5) . . . . ?
N1 C1 C5 C4 5.9(10) . . . . ?
N1 C1 C5 C19 -174.5(6) . . . . ?
N3 N1 C1 C5 -179.5(5) . . . . ?
N3 C2 N2 Dy1 3.6(7) . . . . ?
N3 C2 N2 C11 178.7(5) . . . . ?
N3 C2 C10 C9 -178.1(5) . . . . ?
N4 N6 C6 C12 -176.7(6) . . . . ?
N4 C9 C10 C2 178.2(5) . . . . ?
N6 N4 C9 N5 179.4(5) . . . . ?
N6 N4 C9 C10 -0.6(9) . . . . ?
N6 C6 C12 C17 -8.7(11) . . . . ?
N6 C6 C12 C13 169.1(8) . . . . ?
C1 N1 N3 C2 -172.7(5) . . . . ?
C1 C5 C19 C20 179.2(6) . . . . ?
C2 N2 C11 N5 0.8(9) . . . . ?
N2 C2 C10 C9 2.3(9) . . . . ?
N2 C11 N5 C9 -0.4(10) . . . . ?
C11 N5 C9 N4 -179.1(5) . . . . ?
C11 N5 C9 C10 1.0(9) . . . . ?
N5 C9 C10 C2 -1.9(9) . . . . ?
C9 N4 N6 C6 -176.8(6) . . . . ?
C10 C2 N2 Dy1 -176.8(4) . . . . ?
C10 C2 N2 C11 -1.7(8) . . . . ?
C6 C12 C13 C14 -179.1(10) . . . . ?
C17 C12 C13 C14 -1.2(15) . . . . ?
C12 C17 C16 C15 2.8(13) . . . . ?
C12 C17 C16 O26 -169.9(10) . . . . ?
C12 C13 C14 C15 0(2) . . . . ?
C13 C14 C15 C16 2(2) . . . . ?
C14 C15 C16 C17 -3.7(17) . . . . ?
C14 C15 C16 O26 167.2(14) . . . . ?
C16 C17 C12 C6 177.3(7) . . . . ?
C16 C17 C12 C13 -0.5(12) . . . . ?
C20 C22 C18 O7 178.1(7) . . . . ?
C20 C22 C18 C4 -0.8(11) . . . . ?
C22 C20 C19 C5 1.7(11) . . . . ?
C22 C18 C4 O1 179.5(6) . . . . ?
C22 C18 C4 C5 1.4(9) . . . . ?
C18 C4 C5 C1 179.3(5) . . . . ?
C18 C4 C5 C19 -0.4(9) . . . . ?
C4 C5 C19 C20 -1.1(10) . . . . ?
C19 C20 C22 C18 -0.7(12) . . . . ?
C24 O7 C18 C22 0.7(11) . . . . ?
C24 O7 C18 C4 179.7(6) . . . . ?

loop_
_smtbx_masks_void_nr
_smtbx_masks_void_average_x
_smtbx_masks_void_average_y
_smtbx_masks_void_average_z
_smtbx_masks_void_volume
_smtbx_masks_void_count_electrons
_smtbx_masks_void_content
1 0.008 -0.140 0.130 77.1 12.0 '1.25 H2O'
2 -0.008 0.140 0.870 77.1 12.0 '1.25 H2O'
3 -0.008 0.360 0.370 77.1 12.0 '1.25 H2O'
4 0.008 0.640 0.630 77.1 12.0 '1.25 H2O'
